data_4336206
loop_
_publ_author_name
'Jonathan A. Kitchen'
'Juan Olgu\'in'
'Rafal Kulmaczewski'
'Nicholas G. White'
'Victoria A. Milway'
'Guy N. L. Jameson'
'Jeffery L. Tallon'
'Sally Brooker'

_publ_section_title
;
 Effect of N4-Substituent Choice on Spin Crossover in Dinuclear Iron(II)
 Complexes of Bis-Terdentate 1,2,4-Triazole-Based Ligands
;
_journal_name_full 'Inorganic Chemistry'
_journal_page_first 11185
_journal_page_last 11199
_journal_paper_doi 10.1021/ic4014416
_journal_volume 52
_journal_year 2013
_chemical_formula_sum 'C50 H56 B4 F16 Fe2 N16'
_chemical_formula_weight 1340.05
_chemical_name_systematic
; 
 ? 
;
_space_group_IT_number 14
_symmetry_cell_setting monoclinic
_symmetry_space_group_name_Hall '-P 2ybc'
_symmetry_space_group_name_H-M 'P 1 21/c 1'
_atom_sites_solution_hydrogens geom
_atom_sites_solution_primary direct
_atom_sites_solution_secondary difmap
_audit_creation_method SHELXL-97
_cell_angle_alpha 90.00
_cell_angle_beta 97.764(3)
_cell_angle_gamma 90.00
_cell_formula_units_Z 2
_cell_length_a 13.7234(11)
_cell_length_b 20.7579(13)
_cell_length_c 10.1221(8)
_cell_measurement_reflns_used 3745
_cell_measurement_temperature 91(2)
_cell_measurement_theta_max 20.371
_cell_measurement_theta_min 2.2555
_cell_volume 2857.0(4)
_computing_structure_refinement 'SHELXL-97 (Sheldrick, 1997)'
_computing_structure_solution 'SHELXS-97 (Sheldrick, 1990)'
_diffrn_ambient_temperature 91(2)
_diffrn_measured_fraction_theta_full 0.997
_diffrn_measured_fraction_theta_max 0.997
_diffrn_measurement_device_type 'Bruker Kappa Apex II area detector'
_diffrn_radiation_monochromator graphite
_diffrn_radiation_source 'fine-focus sealed tube'
_diffrn_radiation_type MoK\a
_diffrn_radiation_wavelength 0.71073
_diffrn_reflns_av_R_equivalents 0.1101
_diffrn_reflns_av_sigmaI/netI 0.0652
_diffrn_reflns_limit_h_max 15
_diffrn_reflns_limit_h_min -15
_diffrn_reflns_limit_k_max 23
_diffrn_reflns_limit_k_min -23
_diffrn_reflns_limit_l_max 11
_diffrn_reflns_limit_l_min -11
_diffrn_reflns_number 41744
_diffrn_reflns_theta_full 24.11
_diffrn_reflns_theta_max 24.11
_diffrn_reflns_theta_min 1.79
_exptl_absorpt_coefficient_mu 0.613
_exptl_absorpt_correction_T_max 0.9246
_exptl_absorpt_correction_T_min 0.9191
_exptl_absorpt_correction_type multi-scan
_exptl_absorpt_process_details 'SCALE (Bruker AXS Inc.)'
_exptl_crystal_colour brown
_exptl_crystal_density_diffrn 1.558
_exptl_crystal_description block
_exptl_crystal_F_000 1368
_exptl_crystal_size_max 0.14
_exptl_crystal_size_mid 0.14
_exptl_crystal_size_min 0.13
_refine_diff_density_max 0.859
_refine_diff_density_min -0.593
_refine_diff_density_rms 0.085
_refine_ls_extinction_method none
_refine_ls_goodness_of_fit_ref 1.038
_refine_ls_hydrogen_treatment constr
_refine_ls_matrix_type full
_refine_ls_number_parameters 448
_refine_ls_number_reflns 4537
_refine_ls_number_restraints 45
_refine_ls_restrained_S_all 1.061
_refine_ls_R_factor_all 0.1066
_refine_ls_R_factor_gt 0.0744
_refine_ls_shift/su_max 0.001
_refine_ls_shift/su_mean 0.000
_refine_ls_structure_factor_coef Fsqd
_refine_ls_weighting_details 'calc w=1/[\s^2^(Fo^2^)+(0.0710P)^2^+10.0349P] where P=(Fo^2^+2Fc^2^)/3'
_refine_ls_weighting_scheme calc
_refine_ls_wR_factor_gt 0.1673
_refine_ls_wR_factor_ref 0.1901
_reflns_number_gt 3318
_reflns_number_total 4537
_reflns_threshold_expression >2sigma(I)
_cod_data_source_file ic4014416_si_002_7.cif
_cod_data_source_block jak542_89
_cod_database_code 4336206

loop_
_symmetry_equiv_pos_as_xyz
'x, y, z'
'-x, y+1/2, -z+1/2'
'-x, -y, -z'
'x, -y-1/2, z-1/2'

loop_
_atom_site_label
_atom_site_type_symbol
_atom_site_fract_x
_atom_site_fract_y
_atom_site_fract_z
_atom_site_U_iso_or_equiv
_atom_site_adp_type
_atom_site_occupancy
_atom_site_symmetry_multiplicity
_atom_site_calc_flag
_atom_site_refinement_flags
_atom_site_disorder_assembly
_atom_site_disorder_group
Fe1 Fe 0.49493(6) 0.91114(3) 0.59570(8) 0.0317(3) Uani 1 1 d . A .
N1 N 0.6117(4) 0.9305(3) 0.7403(7) 0.0640(18) Uani 1 1 d . . .
N2 N 0.5908(4) 0.8303(2) 0.5684(4) 0.0338(11) Uani 1 1 d . . .
H2 H 0.5597 0.7920 0.5676 0.041 Uiso 1 1 d . . .
N3 N 0.5719(3) 0.9444(2) 0.4533(5) 0.0302(10) Uani 1 1 d . . .
N4 N 0.4249(3) 0.9967(2) 0.6088(5) 0.0352(11) Uani 1 1 d . . .
N5 N 0.4005(4) 0.8896(3) 0.7441(7) 0.069(2) Uani 1 1 d . A .
H5 H 0.4354 0.8749 0.8198 0.083 Uiso 1 1 d . . .
N6 N 0.3809(4) 0.8628(3) 0.4855(8) 0.063(2) Uani 1 1 d . . .
N7 N 0.3133(3) 1.0589(2) 0.6770(4) 0.0357(11) Uani 1 1 d . . .
C1 C 0.6291(6) 0.9866(4) 0.8065(11) 0.108(4) Uani 1 1 d D . .
H1A H 0.5790 1.0184 0.7980 0.130 Uiso 1 1 calc R . .
C2 C 0.7163(7) 0.9996(5) 0.8855(10) 0.106(4) Uani 1 1 d D . .
H2A H 0.7264 1.0404 0.9279 0.127 Uiso 1 1 calc R . .
C3 C 0.7882(6) 0.9542(5) 0.9031(7) 0.081(3) Uani 1 1 d D . .
H3A H 0.8489 0.9630 0.9569 0.098 Uiso 1 1 calc R . .
C4 C 0.7717(6) 0.8946(4) 0.8412(7) 0.063(2) Uani 1 1 d D . .
H4A H 0.8202 0.8617 0.8524 0.076 Uiso 1 1 calc R . .
C5 C 0.6815(5) 0.8849(3) 0.7620(6) 0.0471(16) Uani 1 1 d . . .
C6 C 0.6531(5) 0.8213(3) 0.6990(6) 0.0450(16) Uani 1 1 d . . .
H6A H 0.7132 0.7970 0.6858 0.054 Uiso 1 1 calc R . .
H6B H 0.6166 0.7959 0.7589 0.054 Uiso 1 1 calc R . .
C7 C 0.3506(5) 1.1610(3) 0.5435(6) 0.0449(16) Uani 1 1 d . . .
H7A H 0.2806 1.1711 0.5136 0.054 Uiso 1 1 calc R . .
H7B H 0.3749 1.1904 0.6178 0.054 Uiso 1 1 calc R . .
C8 C 0.3611(4) 1.0925(3) 0.5889(5) 0.0320(13) Uani 1 1 d . . .
C9 C 0.3567(4) 0.9996(3) 0.6857(6) 0.0393(15) Uani 1 1 d . . .
C10 C 0.3332(5) 0.9428(4) 0.7665(7) 0.064(2) Uani 1 1 d . . .
H10A H 0.3413 0.9543 0.8623 0.076 Uiso 1 1 calc R . .
H10B H 0.2642 0.9293 0.7396 0.076 Uiso 1 1 calc R . .
C11 C 0.3459(6) 0.8301(4) 0.7011(10) 0.096(4) Uani 1 1 d . . .
H11A H 0.2859 0.8271 0.7452 0.115 Uiso 1 1 calc R A .
H11B H 0.3875 0.7920 0.7272 0.115 Uiso 1 1 calc R . .
C12 C 0.3184(6) 0.8312(3) 0.5536(10) 0.078(3) Uani 1 1 d . A .
C13 C 0.2255(11) 0.8001(6) 0.5219(15) 0.033(3) Uani 0.50 1 d PD A 1
H13 H 0.1834 0.7856 0.5829 0.040 Uiso 0.50 1 calc PR A 1
C14 C 0.2089(13) 0.7953(7) 0.3829(17) 0.036(4) Uani 0.50 1 d PD A 1
H14 H 0.1513 0.7749 0.3397 0.044 Uiso 0.50 1 calc PR A 1
C15 C 0.2762(12) 0.8202(8) 0.3107(16) 0.033(4) Uani 0.50 1 d PD A 1
H15 H 0.2669 0.8175 0.2162 0.040 Uiso 0.50 1 calc PR A 1
C16 C 0.3588(10) 0.8498(6) 0.3779(16) 0.037(4) Uani 0.50 1 d PD A 1
H16 H 0.4063 0.8613 0.3219 0.045 Uiso 0.50 1 calc PR A 1
C130 C 0.2489(13) 0.7979(7) 0.4539(18) 0.038(4) Uani 0.50 1 d PD A 2
H130 H 0.2080 0.7673 0.4892 0.046 Uiso 0.50 1 calc PR A 2
C140 C 0.2333(12) 0.8040(8) 0.316(2) 0.036(5) Uani 0.50 1 d PD A 2
H140 H 0.1803 0.7817 0.2653 0.044 Uiso 0.50 1 calc PR A 2
C150 C 0.2937(11) 0.8418(8) 0.2530(14) 0.042(4) Uani 0.50 1 d PD A 2
H150 H 0.2833 0.8466 0.1588 0.050 Uiso 0.50 1 calc PR A 2
C160 C 0.3701(9) 0.8728(7) 0.3290(13) 0.027(3) Uani 0.50 1 d PD A 2
H160 H 0.4146 0.8993 0.2894 0.032 Uiso 0.50 1 calc PR A 2
C17 C 0.2340(4) 1.0783(3) 0.7542(6) 0.0465(16) Uani 1 1 d . . .
H17A H 0.2640 1.0963 0.8409 0.056 Uiso 1 1 calc R . .
H17B H 0.1957 1.0397 0.7726 0.056 Uiso 1 1 calc R . .
C18 C 0.1655(4) 1.1275(3) 0.6837(6) 0.0413(15) Uani 1 1 d . . .
C19 C 0.1158(5) 1.1155(3) 0.5576(6) 0.0504(17) Uani 1 1 d . . .
H19A H 0.1249 1.0758 0.5143 0.060 Uiso 1 1 calc R . .
C20 C 0.0525(5) 1.1620(4) 0.4947(8) 0.067(2) Uani 1 1 d . . .
H20A H 0.0190 1.1540 0.4079 0.080 Uiso 1 1 calc R . .
C21 C 0.0384(6) 1.2188(4) 0.5570(9) 0.080(3) Uani 1 1 d . . .
H21A H -0.0044 1.2504 0.5132 0.096 Uiso 1 1 calc R . .
C22 C 0.0862(5) 1.2304(4) 0.6837(9) 0.077(3) Uani 1 1 d . . .
H22A H 0.0756 1.2697 0.7276 0.093 Uiso 1 1 calc R . .
C23 C 0.1489(5) 1.1851(4) 0.7460(7) 0.058(2) Uani 1 1 d . . .
H23A H 0.1816 1.1934 0.8332 0.069 Uiso 1 1 calc R . .
B1 B 0.0941(5) 0.8835(4) 0.8804(8) 0.050(2) Uani 1 1 d D . .
F1 F 0.0024(4) 0.8787(3) 0.9141(7) 0.123(2) Uani 1 1 d D . .
F2 F 0.1114(3) 0.94678(19) 0.8551(5) 0.0770(13) Uani 1 1 d D . .
F3 F 0.1070(4) 0.8441(2) 0.7770(4) 0.0836(15) Uani 1 1 d D . .
F4 F 0.1608(4) 0.8655(3) 0.9869(5) 0.112(2) Uani 1 1 d D . .
B2 B 0.5274(6) 0.8328(3) 1.0603(9) 0.060(2) Uani 1 1 d D . .
F21 F 0.4905(5) 0.7963(3) 0.9555(6) 0.063(2) Uani 0.70 1 d PD B 1
F22 F 0.5237(6) 0.8075(4) 1.1781(6) 0.089(3) Uani 0.70 1 d PD B 1
F23 F 0.5117(6) 0.8969(2) 1.0469(7) 0.081(2) Uani 0.70 1 d PD B 1
F24 F 0.6322(5) 0.8234(4) 1.0395(10) 0.101(2) Uani 0.70 1 d PD B 1
F25 F 0.5337(18) 0.8055(12) 0.9489(18) 0.104(4) Uiso 0.30 1 d PD B 2
F26 F 0.4811(17) 0.7922(11) 1.143(2) 0.104(4) Uiso 0.30 1 d PD B 2
F27 F 0.4579(14) 0.8816(9) 1.054(2) 0.104(4) Uiso 0.30 1 d PD B 2
F28 F 0.6163(12) 0.8412(9) 1.136(2) 0.104(4) Uiso 0.30 1 d PD B 2
N100 N 0.8044(5) 1.0280(3) 0.5513(7) 0.0717(19) Uani 1 1 d . . .
C100 C 0.8605(5) 1.0435(3) 0.6381(8) 0.0558(19) Uani 1 1 d . . .
C101 C 0.9310(5) 1.0620(4) 0.7519(8) 0.061(2) Uani 1 1 d . . .
H10C H 0.8958 1.0754 0.8254 0.073 Uiso 1 1 calc R . .
H10D H 0.9712 1.0979 0.7269 0.073 Uiso 1 1 calc R . .
H10E H 0.9736 1.0253 0.7804 0.073 Uiso 1 1 calc R . .

loop_
_atom_site_aniso_label
_atom_site_aniso_U_11
_atom_site_aniso_U_22
_atom_site_aniso_U_33
_atom_site_aniso_U_23
_atom_site_aniso_U_13
_atom_site_aniso_U_12
Fe1 0.0258(4) 0.0187(4) 0.0494(5) 0.0006(3) 0.0013(3) 0.0012(3)
N1 0.037(3) 0.058(4) 0.101(5) -0.046(3) 0.025(3) -0.017(3)
N2 0.048(3) 0.019(2) 0.034(3) 0.0066(18) 0.002(2) -0.003(2)
N3 0.027(2) 0.020(2) 0.044(3) 0.009(2) 0.005(2) 0.0060(19)
N4 0.022(2) 0.036(3) 0.048(3) 0.018(2) 0.006(2) 0.0026(19)
N5 0.052(4) 0.046(4) 0.098(5) 0.049(3) -0.031(3) -0.018(3)
N6 0.044(4) 0.047(4) 0.088(5) -0.045(4) -0.024(3) 0.022(3)
N7 0.028(3) 0.049(3) 0.031(3) 0.012(2) 0.008(2) 0.005(2)
C1 0.046(5) 0.096(7) 0.192(11) -0.111(7) 0.053(6) -0.036(4)
C2 0.071(6) 0.129(8) 0.133(9) -0.101(7) 0.069(6) -0.059(6)
C3 0.074(6) 0.134(8) 0.041(4) -0.033(5) 0.028(4) -0.064(6)
C4 0.059(5) 0.087(6) 0.044(4) -0.006(4) 0.005(4) -0.028(4)
C5 0.049(4) 0.054(4) 0.041(4) -0.012(3) 0.014(3) -0.021(3)
C6 0.047(4) 0.040(4) 0.045(4) 0.009(3) -0.005(3) -0.005(3)
C7 0.062(4) 0.032(3) 0.044(4) 0.005(3) 0.020(3) 0.017(3)
C8 0.031(3) 0.035(3) 0.030(3) 0.003(2) 0.001(2) 0.008(2)
C9 0.026(3) 0.050(4) 0.040(3) 0.021(3) -0.003(3) 0.000(3)
C10 0.055(5) 0.073(5) 0.061(5) 0.038(4) 0.002(4) -0.020(4)
C11 0.065(5) 0.047(5) 0.157(9) 0.063(5) -0.056(6) -0.025(4)
C12 0.051(5) 0.018(4) 0.148(9) 0.008(4) -0.046(5) 0.001(3)
C13 0.037(8) 0.027(7) 0.036(9) 0.005(6) 0.004(7) -0.007(5)
C14 0.047(12) 0.023(7) 0.038(12) -0.001(8) 0.002(9) -0.002(7)
C15 0.038(12) 0.026(11) 0.032(9) -0.014(7) -0.010(9) -0.011(9)
C16 0.047(9) 0.011(7) 0.060(12) 0.016(7) 0.034(9) 0.006(6)
C130 0.042(11) 0.031(7) 0.038(13) -0.001(8) -0.004(9) -0.008(6)
C140 0.024(11) 0.020(10) 0.060(13) -0.017(9) -0.012(9) -0.007(8)
C150 0.046(9) 0.042(10) 0.032(9) -0.003(7) -0.012(7) 0.011(7)
C160 0.027(7) 0.025(8) 0.026(7) -0.009(6) -0.005(6) 0.001(6)
C17 0.037(4) 0.070(5) 0.035(3) 0.006(3) 0.012(3) 0.006(3)
C18 0.029(3) 0.063(4) 0.033(3) -0.007(3) 0.006(3) 0.011(3)
C19 0.043(4) 0.063(4) 0.043(4) -0.020(3) -0.003(3) 0.018(3)
C20 0.049(4) 0.079(5) 0.064(5) -0.019(4) -0.021(4) 0.019(4)
C21 0.047(5) 0.072(6) 0.113(7) -0.030(5) -0.020(5) 0.031(4)
C22 0.042(4) 0.078(6) 0.106(7) -0.053(5) -0.009(4) 0.019(4)
C23 0.031(4) 0.082(5) 0.060(5) -0.034(4) 0.007(3) 0.002(3)
B1 0.046(5) 0.045(5) 0.055(5) 0.011(4) -0.012(4) -0.018(4)
F1 0.059(3) 0.093(4) 0.221(7) 0.011(4) 0.032(4) -0.035(3)
F2 0.077(3) 0.050(3) 0.107(4) 0.004(2) 0.026(3) -0.015(2)
F3 0.108(4) 0.064(3) 0.066(3) -0.012(2) -0.033(3) 0.004(3)
F4 0.140(5) 0.102(4) 0.076(3) -0.011(3) -0.054(3) 0.045(4)
B2 0.064(6) 0.034(5) 0.074(6) 0.001(4) -0.017(5) -0.007(4)
F21 0.090(6) 0.037(3) 0.057(4) -0.001(3) -0.014(3) 0.016(3)
F22 0.132(8) 0.102(6) 0.036(4) 0.032(4) 0.022(4) 0.070(5)
F23 0.129(7) 0.017(3) 0.089(5) 0.006(3) -0.010(5) 0.014(3)
F24 0.074(5) 0.096(6) 0.134(7) 0.018(5) 0.015(5) -0.018(4)
N100 0.070(5) 0.049(4) 0.090(5) -0.021(3) -0.011(4) 0.017(3)
C100 0.047(4) 0.038(4) 0.083(6) -0.014(4) 0.009(4) 0.005(3)
C101 0.035(4) 0.061(5) 0.085(6) -0.004(4) 0.001(4) -0.010(3)

loop_
_atom_type_symbol
_atom_type_description
_atom_type_scat_dispersion_real
_atom_type_scat_dispersion_imag
_atom_type_scat_source
C C 0.0033 0.0016 'International Tables Vol C Tables 4.2.6.8 and 6.1.1.4'
H H 0.0000 0.0000 'International Tables Vol C Tables 4.2.6.8 and 6.1.1.4'
B B 0.0013 0.0007 'International Tables Vol C Tables 4.2.6.8 and 6.1.1.4'
N N 0.0061 0.0033 'International Tables Vol C Tables 4.2.6.8 and 6.1.1.4'
F F 0.0171 0.0103 'International Tables Vol C Tables 4.2.6.8 and 6.1.1.4'
Fe Fe 0.3463 0.8444 'International Tables Vol C Tables 4.2.6.8 and 6.1.1.4'

loop_
_geom_angle_atom_site_label_1
_geom_angle_atom_site_label_2
_geom_angle_atom_site_label_3
_geom_angle
_geom_angle_site_symmetry_1
_geom_angle_site_symmetry_3
_geom_angle_publ_flag
N3 Fe1 N4 92.62(17) . . y
N3 Fe1 N6 102.3(3) . . y
N4 Fe1 N6 97.47(19) . . y
N3 Fe1 N1 90.5(2) . . y
N4 Fe1 N1 96.5(2) . . y
N6 Fe1 N1 160.6(3) . . y
N3 Fe1 N5 171.13(19) . . y
N4 Fe1 N5 78.6(2) . . y
N6 Fe1 N5 78.0(3) . . y
N1 Fe1 N5 91.7(2) . . y
N3 Fe1 N2 77.83(16) . . y
N4 Fe1 N2 169.45(17) . . y
N6 Fe1 N2 89.03(19) . . y
N1 Fe1 N2 79.3(2) . . y
N5 Fe1 N2 111.03(19) . . y
C5 N1 C1 116.9(7) . . ?
C5 N1 Fe1 116.6(4) . . ?
C1 N1 Fe1 126.2(6) . . ?
C7 N2 C6 112.8(5) 3_676 . ?
C7 N2 Fe1 113.7(3) 3_676 . ?
C6 N2 Fe1 105.6(3) . . ?
C7 N2 H2 113.8 3_676 . ?
C6 N2 H2 96.5 . . ?
Fe1 N2 H2 112.8 . . ?
C8 N3 N4 107.6(4) 3_676 3_676 ?
C8 N3 Fe1 119.4(4) 3_676 . ?
N4 N3 Fe1 132.9(3) 3_676 . y
C9 N4 N3 107.6(4) . 3_676 ?
C9 N4 Fe1 117.8(4) . . ?
N3 N4 Fe1 134.5(3) 3_676 . ?
C10 N5 C11 111.6(6) . . ?
C10 N5 Fe1 113.5(4) . . ?
C11 N5 Fe1 107.2(6) . . ?
C10 N5 H5 113.2 . . ?
C11 N5 H5 99.1 . . ?
Fe1 N5 H5 111.2 . . ?
C16 N6 C12 105.8(9) . . ?
C16 N6 C160 23.9(7) . . ?
C12 N6 C160 126.7(7) . . ?
C16 N6 Fe1 136.8(9) . . ?
C12 N6 Fe1 116.9(6) . . ?
C160 N6 Fe1 116.1(6) . . ?
C9 N7 C8 104.9(4) . . ?
C9 N7 C17 124.0(5) . . ?
C8 N7 C17 131.0(5) . . ?
N1 C1 C2 122.8(8) . . ?
N1 C1 H1A 118.6 . . ?
C2 C1 H1A 118.6 . . ?
C3 C2 C1 119.9(7) . . ?
C3 C2 H2A 120.0 . . ?
C1 C2 H2A 120.0 . . ?
C2 C3 C4 119.1(8) . . ?
C2 C3 H3A 120.4 . . ?
C4 C3 H3A 120.4 . . ?
C3 C4 C5 117.7(8) . . ?
C3 C4 H4A 121.1 . . ?
C5 C4 H4A 121.1 . . ?
N1 C5 C4 123.3(6) . . ?
N1 C5 C6 114.4(6) . . ?
C4 C5 C6 122.2(7) . . ?
N2 C6 C5 110.8(5) . . ?
N2 C6 H6A 109.5 . . ?
C5 C6 H6A 109.5 . . ?
N2 C6 H6B 109.5 . . ?
C5 C6 H6B 109.5 . . ?
H6A C6 H6B 108.1 . . ?
N2 C7 C8 108.1(4) 3_676 . ?
N2 C7 H7A 110.1 3_676 . ?
C8 C7 H7A 110.1 . . ?
N2 C7 H7B 110.1 3_676 . ?
C8 C7 H7B 110.1 . . ?
H7A C7 H7B 108.4 . . ?
N3 C8 N7 109.5(5) 3_676 . ?
N3 C8 C7 119.8(5) 3_676 . ?
N7 C8 C7 130.6(5) . . ?
N4 C9 N7 110.4(5) . . ?
N4 C9 C10 121.2(6) . . ?
N7 C9 C10 128.4(6) . . ?
N5 C10 C9 108.7(6) . . ?
N5 C10 H10A 110.0 . . ?
C9 C10 H10A 110.0 . . ?
N5 C10 H10B 110.0 . . ?
C9 C10 H10B 110.0 . . ?
H10A C10 H10B 108.3 . . ?
N5 C11 C12 109.4(6) . . ?
N5 C11 H11A 109.8 . . ?
C12 C11 H11A 109.8 . . ?
N5 C11 H11B 109.8 . . ?
C12 C11 H11B 109.8 . . ?
H11A C11 H11B 108.2 . . ?
N6 C12 C13 136.0(10) . . ?
N6 C12 C130 106.2(10) . . ?
C13 C12 C130 32.1(6) . . ?
N6 C12 C11 115.4(7) . . ?
C13 C12 C11 108.4(10) . . ?
C130 C12 C11 137.4(10) . . ?
N6 C12 C16 33.2(5) . . ?
C13 C12 C16 103.8(9) . . ?
C130 C12 C16 73.0(9) . . ?
C11 C12 C16 147.4(8) . . ?
C14 C13 C12 106.1(12) . . ?
C14 C13 H13 127.0 . . ?
C12 C13 H13 127.0 . . ?
C15 C14 C13 119.1(13) . . ?
C15 C14 H14 120.5 . . ?
C13 C14 H14 120.5 . . ?
C14 C15 C16 118.5(13) . . ?
C14 C15 H15 120.8 . . ?
C16 C15 H15 120.8 . . ?
N6 C16 C15 132.7(14) . . ?
N6 C16 C12 40.9(6) . . ?
C15 C16 C12 92.6(10) . . ?
N6 C16 H16 113.6 . . ?
C15 C16 H16 113.6 . . ?
C12 C16 H16 152.5 . . ?
C140 C130 C12 130.4(13) . . ?
C140 C130 H130 114.8 . . ?
C12 C130 H130 114.8 . . ?
C150 C140 C130 120.0(12) . . ?
C150 C140 H140 120.0 . . ?
C130 C140 H140 120.0 . . ?
C140 C150 C160 118.4(13) . . ?
C140 C150 H150 120.8 . . ?
C160 C150 H150 120.8 . . ?
C150 C160 N6 117.4(13) . . ?
C150 C160 H160 121.3 . . ?
N6 C160 H160 121.3 . . ?
N7 C17 C18 113.1(5) . . ?
N7 C17 H17A 109.0 . . ?
C18 C17 H17A 109.0 . . ?
N7 C17 H17B 109.0 . . ?
C18 C17 H17B 109.0 . . ?
H17A C17 H17B 107.8 . . ?
C19 C18 C23 118.9(6) . . ?
C19 C18 C17 121.0(6) . . ?
C23 C18 C17 120.1(6) . . ?
C18 C19 C20 119.7(6) . . ?
C18 C19 H19A 120.1 . . ?
C20 C19 H19A 120.1 . . ?
C21 C20 C19 120.4(7) . . ?
C21 C20 H20A 119.8 . . ?
C19 C20 H20A 119.8 . . ?
C20 C21 C22 120.1(7) . . ?
C20 C21 H21A 120.0 . . ?
C22 C21 H21A 120.0 . . ?
C23 C22 C21 119.9(7) . . ?
C23 C22 H22A 120.1 . . ?
C21 C22 H22A 120.1 . . ?
C22 C23 C18 121.0(7) . . ?
C22 C23 H23A 119.5 . . ?
C18 C23 H23A 119.5 . . ?
F1 B1 F3 111.9(6) . . ?
F1 B1 F2 108.1(6) . . ?
F3 B1 F2 113.0(6) . . ?
F1 B1 F4 109.1(7) . . ?
F3 B1 F4 107.4(6) . . ?
F2 B1 F4 107.2(6) . . ?
F25 B2 F22 129.9(14) . . ?
F25 B2 F21 27.9(11) . . ?
F22 B2 F21 115.7(7) . . ?
F25 B2 F23 112.2(14) . . ?
F22 B2 F23 117.4(8) . . ?
F21 B2 F23 115.9(7) . . ?
F25 B2 F28 113.2(15) . . ?
F22 B2 F28 71.2(10) . . ?
F21 B2 F28 136.9(12) . . ?
F23 B2 F28 92.8(10) . . ?
F25 B2 F27 114.2(15) . . ?
F22 B2 F27 103.1(12) . . ?
F21 B2 F27 100.9(11) . . ?
F23 B2 F27 34.6(8) . . ?
F28 B2 F27 119.4(13) . . ?
F25 B2 F26 110.7(15) . . ?
F22 B2 F26 30.3(10) . . ?
F21 B2 F26 88.9(11) . . ?
F23 B2 F26 125.0(13) . . ?
F28 B2 F26 100.4(13) . . ?
F27 B2 F26 96.0(14) . . ?
F25 B2 F24 68.6(12) . . ?
F22 B2 F24 103.4(7) . . ?
F21 B2 F24 94.7(7) . . ?
F23 B2 F24 105.0(7) . . ?
F28 B2 F24 44.9(9) . . ?
F27 B2 F24 139.2(11) . . ?
F26 B2 F24 121.9(12) . . ?
N100 C100 C101 178.2(9) . . ?
C100 C101 H10C 109.5 . . ?
C100 C101 H10D 109.5 . . ?
H10C C101 H10D 109.5 . . ?
C100 C101 H10E 109.5 . . ?
H10C C101 H10E 109.5 . . ?
H10D C101 H10E 109.5 . . ?

loop_
_geom_bond_atom_site_label_1
_geom_bond_atom_site_label_2
_geom_bond_distance
_geom_bond_site_symmetry_2
_geom_bond_publ_flag
Fe1 N3 2.020(4) . y
Fe1 N4 2.032(5) . y
Fe1 N6 2.056(6) . y
Fe1 N1 2.058(6) . y
Fe1 N5 2.159(7) . y
Fe1 N2 2.173(5) . y
N1 C5 1.344(9) . ?
N1 C1 1.348(8) . ?
N2 C7 1.486(7) 3_676 ?
N2 C6 1.486(7) . ?
N2 H2 0.9010 . ?
N3 C8 1.312(7) 3_676 ?
N3 N4 1.379(6) 3_676 ?
N4 C9 1.296(7) . ?
N4 N3 1.379(6) 3_676 ?
N5 C10 1.477(10) . ?
N5 C11 1.478(9) . ?
N5 H5 0.9010 . ?
N6 C16 1.123(15) . ?
N6 C12 1.342(11) . ?
N6 C160 1.585(14) . ?
N7 C9 1.364(7) . ?
N7 C8 1.368(7) . ?
N7 C17 1.479(7) . ?
C1 C2 1.374(11) . ?
C1 H1A 0.9500 . ?
C2 C3 1.359(12) . ?
C2 H2A 0.9500 . ?
C3 C4 1.391(10) . ?
C3 H3A 0.9500 . ?
C4 C5 1.395(9) . ?
C4 H4A 0.9500 . ?
C5 C6 1.494(8) . ?
C6 H6A 0.9900 . ?
C6 H6B 0.9900 . ?
C7 N2 1.486(7) 3_676 ?
C7 C8 1.496(8) . ?
C7 H7A 0.9900 . ?
C7 H7B 0.9900 . ?
C8 N3 1.312(7) 3_676 ?
C9 C10 1.496(8) . ?
C10 H10A 0.9900 . ?
C10 H10B 0.9900 . ?
C11 C12 1.490(13) . ?
C11 H11A 0.9900 . ?
C11 H11B 0.9900 . ?
C12 C13 1.426(16) . ?
C12 C130 1.464(19) . ?
C12 C16 1.971(18) . ?
C13 C14 1.398(16) . ?
C13 H13 0.9500 . ?
C14 C15 1.355(17) . ?
C14 H14 0.9500 . ?
C15 C16 1.384(15) . ?
C15 H15 0.9500 . ?
C16 H16 0.9500 . ?
C130 C140 1.391(17) . ?
C130 H130 0.9500 . ?
C140 C150 1.360(17) . ?
C140 H140 0.9500 . ?
C150 C160 1.374(14) . ?
C150 H150 0.9500 . ?
C160 H160 0.9500 . ?
C17 C18 1.501(8) . ?
C17 H17A 0.9900 . ?
C17 H17B 0.9900 . ?
C18 C19 1.385(8) . ?
C18 C23 1.386(9) . ?
C19 C20 1.393(9) . ?
C19 H19A 0.9500 . ?
C20 C21 1.363(10) . ?
C20 H20A 0.9500 . ?
C21 C22 1.380(11) . ?
C21 H21A 0.9500 . ?
C22 C23 1.369(10) . ?
C22 H22A 0.9500 . ?
C23 H23A 0.9500 . ?
B1 F1 1.351(8) . ?
B1 F3 1.359(9) . ?
B1 F2 1.365(8) . ?
B1 F4 1.369(8) . ?
B2 F25 1.275(15) . ?
B2 F22 1.311(10) . ?
B2 F21 1.345(9) . ?
B2 F23 1.350(9) . ?
B2 F28 1.363(14) . ?
B2 F27 1.387(14) . ?
B2 F26 1.402(15) . ?
B2 F24 1.494(10) . ?
N100 C100 1.134(9) . ?
C100 C101 1.453(10) . ?
C101 H10C 0.9800 . ?
C101 H10D 0.9800 . ?
C101 H10E 0.9800 . ?

loop_
_geom_hbond_atom_site_label_D
_geom_hbond_atom_site_label_H
_geom_hbond_atom_site_label_A
_geom_hbond_distance_DH
_geom_hbond_distance_HA
_geom_hbond_distance_DA
_geom_hbond_angle_DHA
_geom_hbond_site_symmetry_A
N2 H2 F26 0.90 2.24 3.10(3) 158.9 4_575
N2 H2 F21 0.90 2.29 3.112(7) 150.9 4_575
N2 H2 F25 0.90 2.36 3.13(3) 143.2 4_575
N2 H2 F22 0.90 2.43 3.246(9) 150.4 4_575
N2 H2 F24 0.90 2.62 3.260(9) 128.3 4_575
N5 H5 F21 0.90 2.20 3.023(8) 151.8 .
N5 H5 F25 0.90 2.26 3.11(3) 156.1 .
N5 H5 F27 0.90 2.35 3.13(2) 145.0 .
N5 H5 F23 0.90 2.44 3.238(9) 148.3 .
